data_2017400
loop_
_publ_author_name
'Romanov, Alexander S.'
'Mulroy, Joseph M.'
'Khrustalev, Victor N.'
'Antipin, Mikhail Yu.'
'Timofeeva, Tatiana V.'

_publ_section_title
;
 Monohalogenated ferrocenes C~5~H~5~FeC~5~H~4~<i>X</i> (<i>X</i> = Cl,
 Br and I) and a second polymorph of C~5~H~5~FeC~5~H~4~I
;
_journal_coeditor_code SF3110
_journal_issue 11
_journal_name_full 'Acta Crystallographica Section C'
_journal_page_first m426
_journal_page_last m430
_journal_paper_doi 10.1107/S0108270109034763
_journal_volume 65
_journal_year 2009
_chemical_formula_iupac '[Fe (C5 H5) (C5 H4 I)]'
_chemical_formula_moiety 'C10 H9 Fe I'
_chemical_formula_sum 'C10 H9 Fe I'
_chemical_formula_weight 311.92
_chemical_melting_point 319
_chemical_name_common iodoferrocene
_chemical_name_systematic
;
1-Iodoferrocene
;
_space_group_IT_number 7
_symmetry_cell_setting monoclinic
_symmetry_space_group_name_Hall 'P -2yc'
_symmetry_space_group_name_H-M 'P 1 c 1'
_atom_sites_solution_hydrogens geom
_atom_sites_solution_primary direct
_atom_sites_solution_secondary difmap
_audit_creation_method SHELXL97
_cell_angle_alpha 90.00
_cell_angle_beta 93.437(2)
_cell_angle_gamma 90.00
_cell_formula_units_Z 4
_cell_length_a 6.2918(10)
_cell_length_b 9.7229(15)
_cell_length_c 15.146(2)
_cell_measurement_reflns_used 6026
_cell_measurement_temperature 100(2)
_cell_measurement_theta_max 30.63
_cell_measurement_theta_min 2.49
_cell_volume 924.9(2)
_computing_cell_refinement 'SAINT-Plus (Bruker, 2001)'
_computing_data_collection 'APEX2 (Bruker, 2005)'
_computing_data_reduction 'SAINT-Plus (Bruker, 2001)'
_computing_molecular_graphics 'SHELXTL (Sheldrick, 2008)'
_computing_publication_material 'SHELXTL (Sheldrick, 2008)'
_computing_structure_refinement 'SHELXTL (Sheldrick, 2008)'
_computing_structure_solution 'SHELXTL (Sheldrick, 2008)'
_diffrn_ambient_temperature 100(2)
_diffrn_measured_fraction_theta_full 1.000
_diffrn_measured_fraction_theta_max 1.000
_diffrn_measurement_device_type 'Bruker SMART APEXII CCD area-detector'
_diffrn_measurement_method '\f and \w scans'
_diffrn_radiation_monochromator graphite
_diffrn_radiation_source 'fine-focus sealed tube'
_diffrn_radiation_type MoK\a
_diffrn_radiation_wavelength 0.71073
_diffrn_reflns_av_R_equivalents 0.0214
_diffrn_reflns_av_sigmaI/netI 0.0313
_diffrn_reflns_limit_h_max 8
_diffrn_reflns_limit_h_min -8
_diffrn_reflns_limit_k_max 12
_diffrn_reflns_limit_k_min -12
_diffrn_reflns_limit_l_max 19
_diffrn_reflns_limit_l_min -19
_diffrn_reflns_number 8464
_diffrn_reflns_theta_full 27.00
_diffrn_reflns_theta_max 27.00
_diffrn_reflns_theta_min 2.09
_exptl_absorpt_coefficient_mu 4.905
_exptl_absorpt_correction_T_max 0.6376
_exptl_absorpt_correction_T_min 0.5291
_exptl_absorpt_correction_type multi-scan
_exptl_absorpt_process_details '(SADABS; Sheldrick, 2003)'
_exptl_crystal_colour yellow
_exptl_crystal_density_diffrn 2.240
_exptl_crystal_density_method 'not measured'
_exptl_crystal_description plate
_exptl_crystal_F_000 592
_exptl_crystal_size_max 0.14
_exptl_crystal_size_mid 0.11
_exptl_crystal_size_min 0.09
_refine_diff_density_max 0.658
_refine_diff_density_min -0.467
_refine_ls_abs_structure_details 'Flack (1983), with how many Friedel pairs?'
_refine_ls_abs_structure_Flack 0.003(18)
_refine_ls_extinction_method none
_refine_ls_goodness_of_fit_ref 1.013
_refine_ls_hydrogen_treatment constr
_refine_ls_matrix_type full
_refine_ls_number_parameters 217
_refine_ls_number_reflns 3972
_refine_ls_number_restraints 2
_refine_ls_restrained_S_all 1.013
_refine_ls_R_factor_all 0.0183
_refine_ls_R_factor_gt 0.0178
_refine_ls_shift/su_max 0.001
_refine_ls_shift/su_mean 0.000
_refine_ls_structure_factor_coef Fsqd
_refine_ls_weighting_details 'calc w = 1/[\s^2^(Fo^2^)+(0.0172P)^2^] where P=(Fo^2^+2Fc^2^)/3'
_refine_ls_weighting_scheme calc
_refine_ls_wR_factor_gt 0.0406
_refine_ls_wR_factor_ref 0.0408
_reflns_number_gt 3900
_reflns_number_total 3972
_reflns_threshold_expression I>2\s(I)
_cod_data_source_file sf3110.cif
_cod_data_source_block IV
_cod_original_sg_symbol_H-M 'P c'
_cod_database_code 2017400
_cod_database_fobs_code 2017400

loop_
_symmetry_equiv_pos_as_xyz
'x, y, z'
'x, -y, z+1/2'

loop_
_atom_site_type_symbol
_atom_site_label
_atom_site_fract_x
_atom_site_fract_y
_atom_site_fract_z
_atom_site_U_iso_or_equiv
_atom_site_adp_type
_atom_site_calc_flag
_atom_site_refinement_flags
_atom_site_occupancy
_atom_site_disorder_assembly
_atom_site_disorder_group
I I1B -0.21233(2) 0.63085(2) 0.609138(14) 0.02010(6) Uani d . 1 . .
I I1A 0.31766(3) 0.89140(2) 0.625631(15) 0.02199(6) Uani d . 1 . .
Fe Fe1B 0.16968(7) 0.45820(5) 0.47099(3) 0.01423(10) Uani d . 1 . .
Fe Fe1A 0.70365(7) 1.03920(4) 0.79283(3) 0.01487(10) Uani d . 1 . .
C C7B 0.0624(6) 0.4973(4) 0.3431(2) 0.0213(7) Uani d . 1 . .
H H7BA -0.0765 0.4661 0.3144 0.026 Uiso calc R 1 . .
C C2A 0.4477(6) 1.1475(3) 0.7417(2) 0.0203(7) Uani d . 1 . .
H H2AA 0.3049 1.1541 0.7671 0.024 Uiso calc R 1 . .
C C3A 0.6226(6) 1.2376(3) 0.7588(2) 0.0208(7) Uani d . 1 . .
H H3AA 0.6258 1.3181 0.8000 0.025 Uiso calc R 1 . .
C C1A 0.5132(5) 1.0469(3) 0.6809(2) 0.0168(7) Uani d . 1 . .
C C1B -0.0042(5) 0.4727(3) 0.5783(2) 0.0157(6) Uani d . 1 . .
C C5B 0.2150(5) 0.4667(3) 0.6061(2) 0.0181(7) Uani d . 1 . .
H H5BA 0.2976 0.5381 0.6411 0.022 Uiso calc R 1 . .
C C5A 0.7262(5) 1.0734(4) 0.6608(2) 0.0171(7) Uani d . 1 . .
H H5AA 0.8127 1.0192 0.6198 0.020 Uiso calc R 1 . .
C C10B 0.3159(7) 0.6259(3) 0.4206(2) 0.0205(8) Uani d . 1 . .
H H10B 0.3877 0.7015 0.4559 0.025 Uiso calc R 1 . .
C C6B 0.0977(7) 0.6223(3) 0.3905(2) 0.0228(8) Uani d . 1 . .
H H6BA -0.0110 0.6949 0.4004 0.027 Uiso calc R 1 . .
C C3B 0.1263(5) 0.2701(3) 0.5273(2) 0.0199(7) Uani d . 1 . .
H H3BA 0.1382 0.1794 0.4969 0.024 Uiso calc R 1 . .
C C4B 0.2959(6) 0.3412(4) 0.5737(2) 0.0211(7) Uani d . 1 . .
H H4BA 0.4468 0.3091 0.5815 0.025 Uiso calc R 1 . .
C C4A 0.7931(6) 1.1928(3) 0.7094(2) 0.0201(7) Uani d . 1 . .
H H4AA 0.9372 1.2362 0.7097 0.024 Uiso calc R 1 . .
C C8B 0.2558(6) 0.4241(4) 0.3446(2) 0.0207(7) Uani d . 1 . .
H H8BA 0.2779 0.3321 0.3170 0.025 Uiso calc R 1 . .
C C2B -0.0617(6) 0.3506(3) 0.5293(2) 0.0189(7) Uani d . 1 . .
H H2BA -0.2060 0.3265 0.5025 0.023 Uiso calc R 1 . .
C C9A 0.9558(6) 1.0023(4) 0.8810(3) 0.0252(8) Uani d . 1 . .
H H9AA 1.0926 1.0548 0.8855 0.030 Uiso calc R 1 . .
C C8A 0.7722(7) 1.0325(4) 0.9266(2) 0.0279(8) Uani d . 1 . .
H H8AA 0.7559 1.1099 0.9692 0.033 Uiso calc R 1 . .
C C9B 0.4139(6) 0.5031(4) 0.3928(2) 0.0206(7) Uani d . 1 . .
H H9BA 0.5666 0.4770 0.4047 0.025 Uiso calc R 1 . .
C C6A 0.7010(6) 0.8422(4) 0.8401(2) 0.0246(8) Uani d . 1 . .
H H6AA 0.6259 0.7622 0.8108 0.030 Uiso calc R 1 . .
C C10A 0.9120(7) 0.8845(4) 0.8271(3) 0.0234(9) Uani d . 1 . .
H H10A 1.0125 0.8395 0.7873 0.028 Uiso calc R 1 . .
C C7A 0.6147(6) 0.9326(4) 0.9014(2) 0.0277(8) Uani d . 1 . .
H H7AA 0.4676 0.9279 0.9229 0.033 Uiso calc R 1 . .

loop_
_atom_site_aniso_label
_atom_site_aniso_U_11
_atom_site_aniso_U_22
_atom_site_aniso_U_33
_atom_site_aniso_U_12
_atom_site_aniso_U_13
_atom_site_aniso_U_23
I1B 0.01841(12) 0.02228(10) 0.01979(13) 0.00254(9) 0.00260(9) -0.00186(9)
I1A 0.02018(13) 0.02119(10) 0.02420(14) -0.00119(10) -0.00206(9) -0.00227(10)
Fe1B 0.0161(2) 0.0145(2) 0.0120(2) 0.00013(17) 0.00101(18) 0.00156(17)
Fe1A 0.0172(2) 0.0155(2) 0.0121(2) 0.00245(18) 0.00176(18) 0.00150(17)
C7B 0.0235(19) 0.0288(19) 0.0114(16) -0.0039(15) -0.0014(13) 0.0035(14)
C2A 0.0241(18) 0.0194(17) 0.0178(17) 0.0096(14) 0.0039(14) 0.0042(13)
C3A 0.0319(19) 0.0142(16) 0.0161(16) 0.0063(14) 0.0001(14) 0.0018(13)
C1A 0.0200(17) 0.0164(16) 0.0137(16) 0.0005(13) -0.0011(13) 0.0016(12)
C1B 0.0148(16) 0.0208(16) 0.0117(15) 0.0005(12) 0.0018(12) 0.0022(12)
C5B 0.0161(16) 0.0250(18) 0.0130(16) -0.0013(13) -0.0023(13) 0.0021(13)
C5A 0.0203(18) 0.0210(17) 0.0100(15) 0.0010(14) 0.0016(13) 0.0005(13)
C10B 0.028(2) 0.0171(17) 0.0169(18) -0.0064(14) 0.0036(16) 0.0055(13)
C6B 0.032(2) 0.0204(17) 0.0163(18) 0.0052(15) 0.0012(16) 0.0064(14)
C3B 0.031(2) 0.0142(16) 0.0150(16) 0.0007(14) 0.0048(14) 0.0032(13)
C4B 0.0211(19) 0.0232(18) 0.0188(17) 0.0047(14) -0.0010(14) 0.0046(14)
C4A 0.0272(19) 0.0181(17) 0.0148(17) -0.0012(14) -0.0020(14) 0.0042(13)
C8B 0.029(2) 0.0210(18) 0.0135(16) 0.0010(15) 0.0075(14) 0.0005(14)
C2B 0.0243(18) 0.0168(16) 0.0160(16) -0.0050(13) 0.0041(14) 0.0025(13)
C9A 0.0219(19) 0.0289(19) 0.0235(19) -0.0006(16) -0.0100(15) 0.0076(16)
C8A 0.046(2) 0.0239(19) 0.0130(17) 0.0046(17) -0.0036(16) 0.0041(14)
C9B 0.0187(17) 0.0252(19) 0.0184(17) -0.0026(14) 0.0049(14) 0.0055(14)
C6A 0.032(2) 0.0179(17) 0.0230(19) -0.0008(15) -0.0047(16) 0.0076(14)
C10A 0.025(2) 0.0245(19) 0.021(2) 0.0103(14) 0.0025(17) 0.0062(14)
C7A 0.032(2) 0.032(2) 0.0193(18) 0.0023(17) 0.0038(16) 0.0129(16)

loop_
_atom_type_symbol
_atom_type_description
_atom_type_scat_dispersion_real
_atom_type_scat_dispersion_imag
_atom_type_scat_source
C C 0.0033 0.0016 'International Tables Vol C Tables 4.2.6.8 and 6.1.1.4'
H H 0.0000 0.0000 'International Tables Vol C Tables 4.2.6.8 and 6.1.1.4'
Fe Fe 0.3463 0.8444 'International Tables Vol C Tables 4.2.6.8 and 6.1.1.4'
I I -0.4742 1.8119 'International Tables Vol C Tables 4.2.6.8 and 6.1.1.4'

loop_
_geom_angle_atom_site_label_1
_geom_angle_atom_site_label_2
_geom_angle_atom_site_label_3
_geom_angle_site_symmetry_1
_geom_angle_site_symmetry_3
_geom_angle
_geom_angle_publ_flag
C1B Fe1B C2B . . 41.41(13) ?
C1B Fe1B C9B . . 156.23(14) ?
C2B Fe1B C9B . . 160.63(14) ?
C1B Fe1B C6B . . 108.35(14) ?
C2B Fe1B C6B . . 121.44(16) ?
C9B Fe1B C6B . . 68.56(15) ?
C1B Fe1B C10B . . 121.55(14) ?
C2B Fe1B C10B . . 157.17(15) ?
C9B Fe1B C10B . . 40.68(14) ?
C6B Fe1B C10B . . 40.70(15) ?
C1B Fe1B C3B . . 68.52(13) ?
C2B Fe1B C3B . . 40.75(13) ?
C9B Fe1B C3B . . 123.86(14) ?
C6B Fe1B C3B . . 156.65(15) ?
C10B Fe1B C3B . . 160.92(15) ?
C1B Fe1B C8B . . 161.98(14) ?
C2B Fe1B C8B . . 123.96(14) ?
C9B Fe1B C8B . . 40.73(14) ?
C6B Fe1B C8B . . 68.30(15) ?
C10B Fe1B C8B . . 68.28(15) ?
C3B Fe1B C8B . . 107.12(14) ?
C1B Fe1B C4B . . 68.36(13) ?
C2B Fe1B C4B . . 68.90(14) ?
C9B Fe1B C4B . . 106.74(14) ?
C6B Fe1B C4B . . 161.64(15) ?
C10B Fe1B C4B . . 124.34(16) ?
C3B Fe1B C4B . . 40.67(14) ?
C8B Fe1B C4B . . 120.51(14) ?
C1B Fe1B C7B . . 125.79(14) ?
C2B Fe1B C7B . . 107.59(14) ?
C9B Fe1B C7B . . 68.21(15) ?
C6B Fe1B C7B . . 40.69(14) ?
C10B Fe1B C7B . . 68.21(15) ?
C3B Fe1B C7B . . 121.07(14) ?
C8B Fe1B C7B . . 40.24(14) ?
C4B Fe1B C7B . . 155.79(15) ?
C1B Fe1B C5B . . 40.83(13) ?
C2B Fe1B C5B . . 69.39(13) ?
C9B Fe1B C5B . . 120.36(14) ?
C6B Fe1B C5B . . 125.23(14) ?
C10B Fe1B C5B . . 107.56(14) ?
C3B Fe1B C5B . . 68.51(13) ?
C8B Fe1B C5B . . 155.58(14) ?
C4B Fe1B C5B . . 40.54(14) ?
C7B Fe1B C5B . . 162.64(14) ?
C1A Fe1A C2A . . 41.04(13) ?
C1A Fe1A C5A . . 40.81(13) ?
C2A Fe1A C5A . . 69.11(13) ?
C1A Fe1A C10A . . 125.49(15) ?
C2A Fe1A C10A . . 163.34(16) ?
C5A Fe1A C10A . . 106.72(14) ?
C1A Fe1A C9A . . 162.58(15) ?
C2A Fe1A C9A . . 154.70(15) ?
C5A Fe1A C9A . . 124.89(15) ?
C10A Fe1A C9A . . 40.80(16) ?
C1A Fe1A C6A . . 108.17(14) ?
C2A Fe1A C6A . . 126.44(16) ?
C5A Fe1A C6A . . 119.86(14) ?
C10A Fe1A C6A . . 40.51(16) ?
C9A Fe1A C6A . . 68.24(15) ?
C1A Fe1A C8A . . 155.79(15) ?
C2A Fe1A C8A . . 120.48(15) ?
C5A Fe1A C8A . . 162.23(15) ?
C10A Fe1A C8A . . 68.36(15) ?
C9A Fe1A C8A . . 40.40(16) ?
C6A Fe1A C8A . . 68.26(15) ?
C1A Fe1A C7A . . 121.06(15) ?
C2A Fe1A C7A . . 108.58(15) ?
C5A Fe1A C7A . . 155.07(15) ?
C10A Fe1A C7A . . 68.01(15) ?
C9A Fe1A C7A . . 68.02(16) ?
C6A Fe1A C7A . . 40.30(16) ?
C8A Fe1A C7A . . 40.66(15) ?
C1A Fe1A C3A . . 68.17(13) ?
C2A Fe1A C3A . . 40.57(14) ?
C5A Fe1A C3A . . 68.40(14) ?
C10A Fe1A C3A . . 154.43(16) ?
C9A Fe1A C3A . . 120.03(14) ?
C6A Fe1A C3A . . 163.87(15) ?
C8A Fe1A C3A . . 108.22(14) ?
C7A Fe1A C3A . . 126.93(15) ?
C1A Fe1A C4A . . 68.12(13) ?
C2A Fe1A C4A . . 68.31(14) ?
C5A Fe1A C4A . . 40.71(13) ?
C10A Fe1A C4A . . 119.74(15) ?
C9A Fe1A C4A . . 107.37(15) ?
C6A Fe1A C4A . . 154.62(15) ?
C8A Fe1A C4A . . 125.60(15) ?
C7A Fe1A C4A . . 163.35(15) ?
C3A Fe1A C4A . . 40.21(13) ?
C8B C7B C6B . . 108.4(3) ?
C8B C7B Fe1B . . 69.8(2) ?
C6B C7B Fe1B . . 69.4(2) ?
C8B C7B H7BA . . 125.8 ?
C6B C7B H7BA . . 125.8 ?
Fe1B C7B H7BA . . 125.8 ?
C3A C2A C1A . . 106.9(3) ?
C3A C2A Fe1A . . 70.3(2) ?
C1A C2A Fe1A . . 68.74(18) ?
C3A C2A H2AA . . 126.5 ?
C1A C2A H2AA . . 126.5 ?
Fe1A C2A H2AA . . 126.5 ?
C4A C3A C2A . . 108.6(3) ?
C4A C3A Fe1A . . 70.00(19) ?
C2A C3A Fe1A . . 69.13(19) ?
C4A C3A H3AA . . 125.7 ?
C2A C3A H3AA . . 125.7 ?
Fe1A C3A H3AA . . 125.7 ?
C5A C1A C2A . . 109.2(3) ?
C5A C1A Fe1A . . 70.46(19) ?
C2A C1A Fe1A . . 70.22(19) ?
C5A C1A I1A . . 126.0(2) ?
C2A C1A I1A . . 124.7(3) ?
Fe1A C1A I1A . . 127.91(16) ?
C5B C1B C2B . . 109.3(3) ?
C5B C1B Fe1B . . 70.82(19) ?
C2B C1B Fe1B . . 70.01(19) ?
C5B C1B I1B . . 125.1(2) ?
C2B C1B I1B . . 125.6(2) ?
Fe1B C1B I1B . . 127.47(16) ?
C1B C5B C4B . . 107.1(3) ?
C1B C5B Fe1B . . 68.36(18) ?
C4B C5B Fe1B . . 69.6(2) ?
C1B C5B H5BA . . 126.4 ?
C4B C5B H5BA . . 126.4 ?
Fe1B C5B H5BA . . 126.4 ?
C1A C5A C4A . . 106.9(3) ?
C1A C5A Fe1A . . 68.73(18) ?
C4A C5A Fe1A . . 70.22(19) ?
C1A C5A H5AA . . 126.5 ?
C4A C5A H5AA . . 126.5 ?
Fe1A C5A H5AA . . 126.5 ?
C9B C10B C6B . . 108.2(3) ?
C9B C10B Fe1B . . 69.65(19) ?
C6B C10B Fe1B . . 69.6(2) ?
C9B C10B H10B . . 125.9 ?
C6B C10B H10B . . 125.9 ?
Fe1B C10B H10B . . 125.9 ?
C10B C6B C7B . . 107.6(3) ?
C10B C6B Fe1B . . 69.65(19) ?
C7B C6B Fe1B . . 69.87(19) ?
C10B C6B H6BA . . 126.2 ?
C7B C6B H6BA . . 126.2 ?
Fe1B C6B H6BA . . 126.2 ?
C2B C3B C4B . . 108.8(3) ?
C2B C3B Fe1B . . 69.41(19) ?
C4B C3B Fe1B . . 69.87(19) ?
C2B C3B H3BA . . 125.6 ?
C4B C3B H3BA . . 125.6 ?
Fe1B C3B H3BA . . 125.6 ?
C5B C4B C3B . . 108.3(3) ?
C5B C4B Fe1B . . 69.81(19) ?
C3B C4B Fe1B . . 69.46(19) ?
C5B C4B H4BA . . 125.8 ?
C3B C4B H4BA . . 125.8 ?
Fe1B C4B H4BA . . 125.8 ?
C3A C4A C5A . . 108.4(3) ?
C3A C4A Fe1A . . 69.78(19) ?
C5A C4A Fe1A . . 69.07(18) ?
C3A C4A H4AA . . 125.8 ?
C5A C4A H4AA . . 125.8 ?
Fe1A C4A H4AA . . 125.8 ?
C7B C8B C9B . . 108.2(3) ?
C7B C8B Fe1B . . 69.9(2) ?
C9B C8B Fe1B . . 69.4(2) ?
C7B C8B H8BA . . 125.9 ?
C9B C8B H8BA . . 125.9 ?
Fe1B C8B H8BA . . 125.9 ?
C3B C2B C1B . . 106.4(3) ?
C3B C2B Fe1B . . 69.84(19) ?
C1B C2B Fe1B . . 68.58(18) ?
C3B C2B H2BA . . 126.8 ?
C1B C2B H2BA . . 126.8 ?
Fe1B C2B H2BA . . 126.8 ?
C8A C9A C10A . . 108.2(3) ?
C8A C9A Fe1A . . 70.0(2) ?
C10A C9A Fe1A . . 69.6(2) ?
C8A C9A H9AA . . 125.9 ?
C10A C9A H9AA . . 125.9 ?
Fe1A C9A H9AA . . 125.9 ?
C9A C8A C7A . . 107.7(3) ?
C9A C8A Fe1A . . 69.6(2) ?
C7A C8A Fe1A . . 69.8(2) ?
C9A C8A H8AA . . 126.2 ?
C7A C8A H8AA . . 126.2 ?
Fe1A C8A H8AA . . 126.2 ?
C10B C9B C8B . . 107.7(3) ?
C10B C9B Fe1B . . 69.7(2) ?
C8B C9B Fe1B . . 69.84(19) ?
C10B C9B H9BA . . 126.1 ?
C8B C9B H9BA . . 126.1 ?
Fe1B C9B H9BA . . 126.1 ?
C7A C6A C10A . . 108.2(3) ?
C7A C6A Fe1A . . 70.0(2) ?
C10A C6A Fe1A . . 69.6(2) ?
C7A C6A H6AA . . 125.9 ?
C10A C6A H6AA . . 125.9 ?
Fe1A C6A H6AA . . 125.9 ?
C6A C10A C9A . . 107.8(3) ?
C6A C10A Fe1A . . 69.9(2) ?
C9A C10A Fe1A . . 69.6(2) ?
C6A C10A H10A . . 126.1 ?
C9A C10A H10A . . 126.1 ?
Fe1A C10A H10A . . 126.1 ?
C6A C7A C8A . . 108.2(4) ?
C6A C7A Fe1A . . 69.7(2) ?
C8A C7A Fe1A . . 69.6(2) ?
C6A C7A H7AA . . 125.9 ?
C8A C7A H7AA . . 125.9 ?
Fe1A C7A H7AA . . 125.9 ?

loop_
_geom_bond_atom_site_label_1
_geom_bond_atom_site_label_2
_geom_bond_site_symmetry_2
_geom_bond_distance
_geom_bond_publ_flag
I1B C1B . 2.091(3) ?
I1A C1A . 2.092(3) ?
Fe1B C1B . 2.018(3) ?
Fe1B C2B . 2.037(3) ?
Fe1B C9B . 2.042(3) ?
Fe1B C6B . 2.042(3) ?
Fe1B C10B . 2.042(3) ?
Fe1B C3B . 2.043(3) ?
Fe1B C8B . 2.047(3) ?
Fe1B C4B . 2.048(4) ?
Fe1B C7B . 2.048(3) ?
Fe1B C5B . 2.050(3) ?
Fe1A C1A . 2.018(3) ?
Fe1A C2A . 2.038(3) ?
Fe1A C5A . 2.041(3) ?
Fe1A C10A . 2.042(4) ?
Fe1A C9A . 2.043(4) ?
Fe1A C6A . 2.045(4) ?
Fe1A C8A . 2.047(4) ?
Fe1A C7A . 2.050(4) ?
Fe1A C3A . 2.053(3) ?
Fe1A C4A . 2.056(3) ?
C7B C8B . 1.409(5) ?
C7B C6B . 1.422(5) ?
C7B H7BA . 1.0000 ?
C2A C3A . 1.418(5) ?
C2A C1A . 1.422(4) ?
C2A H2AA . 1.0000 ?
C3A C4A . 1.413(5) ?
C3A H3AA . 1.0000 ?
C1A C5A . 1.415(5) ?
C1B C5B . 1.419(4) ?
C1B C2B . 1.434(4) ?
C5B C4B . 1.420(5) ?
C5B H5BA . 1.0000 ?
C5A C4A . 1.425(5) ?
C5A H5AA . 1.0000 ?
C10B C9B . 1.420(5) ?
C10B C6B . 1.421(5) ?
C10B H10B . 1.0000 ?
C6B H6BA . 1.0000 ?
C3B C2B . 1.420(5) ?
C3B C4B . 1.422(5) ?
C3B H3BA . 1.0000 ?
C4B H4BA . 1.0000 ?
C4A H4AA . 1.0000 ?
C8B C9B . 1.423(5) ?
C8B H8BA . 1.0000 ?
C2B H2BA . 1.0000 ?
C9A C8A . 1.412(6) ?
C9A C10A . 1.424(5) ?
C9A H9AA . 1.0000 ?
C8A C7A . 1.423(5) ?
C8A H8AA . 1.0000 ?
C9B H9BA . 1.0000 ?
C6A C7A . 1.411(6) ?
C6A C10A . 1.415(6) ?
C6A H6AA . 1.0000 ?
C10A H10A . 1.0000 ?
C7A H7AA . 1.0000 ?

loop_
_geom_torsion_atom_site_label_1
_geom_torsion_atom_site_label_2
_geom_torsion_atom_site_label_3
_geom_torsion_atom_site_label_4
_geom_torsion_site_symmetry_1
_geom_torsion_site_symmetry_2
_geom_torsion_site_symmetry_3
_geom_torsion_site_symmetry_4
_geom_torsion
_geom_torsion_publ_flag
C1B Fe1B C7B C8B . . . . -164.3(2) ?
C2B Fe1B C7B C8B . . . . -122.2(2) ?
C9B Fe1B C7B C8B . . . . 37.7(2) ?
C6B Fe1B C7B C8B . . . . 119.8(3) ?
C10B Fe1B C7B C8B . . . . 81.7(2) ?
C3B Fe1B C7B C8B . . . . -79.6(2) ?
C4B Fe1B C7B C8B . . . . -44.6(5) ?
C5B Fe1B C7B C8B . . . . 160.8(4) ?
C1B Fe1B C7B C6B . . . . 75.9(3) ?
C2B Fe1B C7B C6B . . . . 118.1(2) ?
C9B Fe1B C7B C6B . . . . -82.0(2) ?
C10B Fe1B C7B C6B . . . . -38.1(2) ?
C3B Fe1B C7B C6B . . . . 160.6(2) ?
C8B Fe1B C7B C6B . . . . -119.8(3) ?
C4B Fe1B C7B C6B . . . . -164.4(3) ?
C5B Fe1B C7B C6B . . . . 41.0(6) ?
C1A Fe1A C2A C3A . . . . -118.1(3) ?
C5A Fe1A C2A C3A . . . . -80.8(2) ?
C10A Fe1A C2A C3A . . . . -159.2(5) ?
C9A Fe1A C2A C3A . . . . 47.9(4) ?
C6A Fe1A C2A C3A . . . . 166.8(2) ?
C8A Fe1A C2A C3A . . . . 82.6(2) ?
C7A Fe1A C2A C3A . . . . 125.6(2) ?
C4A Fe1A C2A C3A . . . . -37.0(2) ?
C5A Fe1A C2A C1A . . . . 37.3(2) ?
C10A Fe1A C2A C1A . . . . -41.1(6) ?
C9A Fe1A C2A C1A . . . . 166.0(3) ?
C6A Fe1A C2A C1A . . . . -75.1(2) ?
C8A Fe1A C2A C1A . . . . -159.3(2) ?
C7A Fe1A C2A C1A . . . . -116.3(2) ?
C3A Fe1A C2A C1A . . . . 118.1(3) ?
C4A Fe1A C2A C1A . . . . 81.1(2) ?
C1A C2A C3A C4A . . . . -0.2(4) ?
Fe1A C2A C3A C4A . . . . 59.1(2) ?
C1A C2A C3A Fe1A . . . . -59.2(2) ?
C1A Fe1A C3A C4A . . . . -81.5(2) ?
C2A Fe1A C3A C4A . . . . -120.1(3) ?
C5A Fe1A C3A C4A . . . . -37.4(2) ?
C10A Fe1A C3A C4A . . . . 46.3(4) ?
C9A Fe1A C3A C4A . . . . 81.4(2) ?
C6A Fe1A C3A C4A . . . . -161.4(5) ?
C8A Fe1A C3A C4A . . . . 124.0(2) ?
C7A Fe1A C3A C4A . . . . 165.3(2) ?
C1A Fe1A C3A C2A . . . . 38.60(19) ?
C5A Fe1A C3A C2A . . . . 82.7(2) ?
C10A Fe1A C3A C2A . . . . 166.3(3) ?
C9A Fe1A C3A C2A . . . . -158.5(2) ?
C6A Fe1A C3A C2A . . . . -41.3(6) ?
C8A Fe1A C3A C2A . . . . -115.9(2) ?
C7A Fe1A C3A C2A . . . . -74.6(3) ?
C4A Fe1A C3A C2A . . . . 120.1(3) ?
C3A C2A C1A C5A . . . . 0.4(4) ?
Fe1A C2A C1A C5A . . . . -59.9(2) ?
C3A C2A C1A Fe1A . . . . 60.2(2) ?
C3A C2A C1A I1A . . . . -176.7(2) ?
Fe1A C2A C1A I1A . . . . 123.0(2) ?
C2A Fe1A C1A C5A . . . . 119.9(3) ?
C10A Fe1A C1A C5A . . . . -73.4(2) ?
C9A Fe1A C1A C5A . . . . -39.9(5) ?
C6A Fe1A C1A C5A . . . . -114.9(2) ?
C8A Fe1A C1A C5A . . . . 167.8(3) ?
C7A Fe1A C1A C5A . . . . -157.3(2) ?
C3A Fe1A C1A C5A . . . . 81.8(2) ?
C4A Fe1A C1A C5A . . . . 38.3(2) ?
C5A Fe1A C1A C2A . . . . -119.9(3) ?
C10A Fe1A C1A C2A . . . . 166.6(2) ?
C9A Fe1A C1A C2A . . . . -159.8(4) ?
C6A Fe1A C1A C2A . . . . 125.1(2) ?
C8A Fe1A C1A C2A . . . . 47.9(4) ?
C7A Fe1A C1A C2A . . . . 82.8(2) ?
C3A Fe1A C1A C2A . . . . -38.2(2) ?
C4A Fe1A C1A C2A . . . . -81.6(2) ?
C2A Fe1A C1A I1A . . . . -119.2(3) ?
C5A Fe1A C1A I1A . . . . 120.9(3) ?
C10A Fe1A C1A I1A . . . . 47.4(3) ?
C9A Fe1A C1A I1A . . . . 81.0(5) ?
C6A Fe1A C1A I1A . . . . 5.9(3) ?
C8A Fe1A C1A I1A . . . . -71.3(4) ?
C7A Fe1A C1A I1A . . . . -36.4(3) ?
C3A Fe1A C1A I1A . . . . -157.3(3) ?
C4A Fe1A C1A I1A . . . . 159.2(2) ?
C2B Fe1B C1B C5B . . . . 119.9(3) ?
C9B Fe1B C1B C5B . . . . -44.7(4) ?
C6B Fe1B C1B C5B . . . . -123.1(2) ?
C10B Fe1B C1B C5B . . . . -80.3(2) ?
C3B Fe1B C1B C5B . . . . 81.6(2) ?
C8B Fe1B C1B C5B . . . . 160.8(4) ?
C4B Fe1B C1B C5B . . . . 37.7(2) ?
C7B Fe1B C1B C5B . . . . -164.9(2) ?
C9B Fe1B C1B C2B . . . . -164.6(3) ?
C6B Fe1B C1B C2B . . . . 117.1(2) ?
C10B Fe1B C1B C2B . . . . 159.9(2) ?
C3B Fe1B C1B C2B . . . . -38.3(2) ?
C8B Fe1B C1B C2B . . . . 40.9(5) ?
C4B Fe1B C1B C2B . . . . -82.2(2) ?
C7B Fe1B C1B C2B . . . . 75.3(2) ?
C5B Fe1B C1B C2B . . . . -119.9(3) ?
C2B Fe1B C1B I1B . . . . -120.1(3) ?
C9B Fe1B C1B I1B . . . . 75.2(4) ?
C6B Fe1B C1B I1B . . . . -3.1(2) ?
C10B Fe1B C1B I1B . . . . 39.7(3) ?
C3B Fe1B C1B I1B . . . . -158.4(2) ?
C8B Fe1B C1B I1B . . . . -79.2(5) ?
C4B Fe1B C1B I1B . . . . 157.7(2) ?
C7B Fe1B C1B I1B . . . . -44.9(3) ?
C5B Fe1B C1B I1B . . . . 120.0(3) ?
C2B C1B C5B C4B . . . . 0.6(4) ?
Fe1B C1B C5B C4B . . . . -59.1(2) ?
I1B C1B C5B C4B . . . . 178.1(2) ?
C2B C1B C5B Fe1B . . . . 59.7(2) ?
I1B C1B C5B Fe1B . . . . -122.9(2) ?
C2B Fe1B C5B C1B . . . . -37.79(19) ?
C9B Fe1B C5B C1B . . . . 160.81(19) ?
C6B Fe1B C5B C1B . . . . 76.8(2) ?
C10B Fe1B C5B C1B . . . . 118.2(2) ?
C3B Fe1B C5B C1B . . . . -81.6(2) ?
C8B Fe1B C5B C1B . . . . -165.8(3) ?
C4B Fe1B C5B C1B . . . . -119.0(3) ?
C7B Fe1B C5B C1B . . . . 45.3(5) ?
C1B Fe1B C5B C4B . . . . 119.0(3) ?
C2B Fe1B C5B C4B . . . . 81.3(2) ?
C9B Fe1B C5B C4B . . . . -80.1(2) ?
C6B Fe1B C5B C4B . . . . -164.1(2) ?
C10B Fe1B C5B C4B . . . . -122.7(2) ?
C3B Fe1B C5B C4B . . . . 37.5(2) ?
C8B Fe1B C5B C4B . . . . -46.7(4) ?
C7B Fe1B C5B C4B . . . . 164.3(4) ?
C2A C1A C5A C4A . . . . -0.4(4) ?
Fe1A C1A C5A C4A . . . . -60.1(2) ?
I1A C1A C5A C4A . . . . 176.6(2) ?
C2A C1A C5A Fe1A . . . . 59.7(2) ?
I1A C1A C5A Fe1A . . . . -123.2(2) ?
C2A Fe1A C5A C1A . . . . -37.5(2) ?
C10A Fe1A C5A C1A . . . . 125.4(2) ?
C9A Fe1A C5A C1A . . . . 166.48(19) ?
C6A Fe1A C5A C1A . . . . 83.4(2) ?
C8A Fe1A C5A C1A . . . . -163.5(4) ?
C7A Fe1A C5A C1A . . . . 51.8(4) ?
C3A Fe1A C5A C1A . . . . -81.2(2) ?
C4A Fe1A C5A C1A . . . . -118.1(3) ?
C1A Fe1A C5A C4A . . . . 118.1(3) ?
C2A Fe1A C5A C4A . . . . 80.6(2) ?
C10A Fe1A C5A C4A . . . . -116.4(2) ?
C9A Fe1A C5A C4A . . . . -75.4(2) ?
C6A Fe1A C5A C4A . . . . -158.5(2) ?
C8A Fe1A C5A C4A . . . . -45.4(5) ?
C7A Fe1A C5A C4A . . . . 169.9(3) ?
C3A Fe1A C5A C4A . . . . 37.0(2) ?
C1B Fe1B C10B C9B . . . . 158.9(2) ?
C2B Fe1B C10B C9B . . . . -165.1(3) ?
C6B Fe1B C10B C9B . . . . -119.5(3) ?
C3B Fe1B C10B C9B . . . . 41.5(5) ?
C8B Fe1B C10B C9B . . . . -38.0(2) ?
C4B Fe1B C10B C9B . . . . 74.9(3) ?
C7B Fe1B C10B C9B . . . . -81.5(2) ?
C5B Fe1B C10B C9B . . . . 116.4(2) ?
C1B Fe1B C10B C6B . . . . -81.5(2) ?
C2B Fe1B C10B C6B . . . . -45.6(5) ?
C9B Fe1B C10B C6B . . . . 119.5(3) ?
C3B Fe1B C10B C6B . . . . 161.0(4) ?
C8B Fe1B C10B C6B . . . . 81.5(2) ?
C4B Fe1B C10B C6B . . . . -165.5(2) ?
C7B Fe1B C10B C6B . . . . 38.1(2) ?
C5B Fe1B C10B C6B . . . . -124.1(2) ?
C9B C10B C6B C7B . . . . -0.7(4) ?
Fe1B C10B C6B C7B . . . . -59.8(2) ?
C9B C10B C6B Fe1B . . . . 59.2(2) ?
C8B C7B C6B C10B . . . . 0.5(4) ?
Fe1B C7B C6B C10B . . . . 59.7(2) ?
C8B C7B C6B Fe1B . . . . -59.2(2) ?
C1B Fe1B C6B C10B . . . . 117.4(2) ?
C2B Fe1B C6B C10B . . . . 161.0(2) ?
C9B Fe1B C6B C10B . . . . -37.5(2) ?
C3B Fe1B C6B C10B . . . . -164.5(3) ?
C8B Fe1B C6B C10B . . . . -81.5(2) ?
C4B Fe1B C6B C10B . . . . 40.9(6) ?
C7B Fe1B C6B C10B . . . . -118.6(3) ?
C5B Fe1B C6B C10B . . . . 75.2(3) ?
C1B Fe1B C6B C7B . . . . -124.0(2) ?
C2B Fe1B C6B C7B . . . . -80.3(2) ?
C9B Fe1B C6B C7B . . . . 81.1(2) ?
C10B Fe1B C6B C7B . . . . 118.6(3) ?
C3B Fe1B C6B C7B . . . . -45.8(5) ?
C8B Fe1B C6B C7B . . . . 37.1(2) ?
C4B Fe1B C6B C7B . . . . 159.5(4) ?
C5B Fe1B C6B C7B . . . . -166.1(2) ?
C1B Fe1B C3B C2B . . . . 38.9(2) ?
C9B Fe1B C3B C2B . . . . -164.1(2) ?
C6B Fe1B C3B C2B . . . . -47.8(4) ?
C10B Fe1B C3B C2B . . . . 164.5(4) ?
C8B Fe1B C3B C2B . . . . -122.5(2) ?
C4B Fe1B C3B C2B . . . . 120.3(3) ?
C7B Fe1B C3B C2B . . . . -80.9(2) ?
C5B Fe1B C3B C2B . . . . 82.9(2) ?
C1B Fe1B C3B C4B . . . . -81.4(2) ?
C2B Fe1B C3B C4B . . . . -120.3(3) ?
C9B Fe1B C3B C4B . . . . 75.6(2) ?
C6B Fe1B C3B C4B . . . . -168.1(3) ?
C10B Fe1B C3B C4B . . . . 44.2(5) ?
C8B Fe1B C3B C4B . . . . 117.2(2) ?
C7B Fe1B C3B C4B . . . . 158.8(2) ?
C5B Fe1B C3B C4B . . . . -37.3(2) ?
C1B C5B C4B C3B . . . . -0.7(4) ?
Fe1B C5B C4B C3B . . . . -58.9(2) ?
C1B C5B C4B Fe1B . . . . 58.3(2) ?
C2B C3B C4B C5B . . . . 0.5(4) ?
Fe1B C3B C4B C5B . . . . 59.2(2) ?
C2B C3B C4B Fe1B . . . . -58.6(2) ?
C1B Fe1B C4B C5B . . . . -37.9(2) ?
C2B Fe1B C4B C5B . . . . -82.6(2) ?
C9B Fe1B C4B C5B . . . . 117.4(2) ?
C6B Fe1B C4B C5B . . . . 45.2(5) ?
C10B Fe1B C4B C5B . . . . 76.3(2) ?
C3B Fe1B C4B C5B . . . . -119.7(3) ?
C8B Fe1B C4B C5B . . . . 159.6(2) ?
C7B Fe1B C4B C5B . . . . -168.6(3) ?
C1B Fe1B C4B C3B . . . . 81.8(2) ?
C2B Fe1B C4B C3B . . . . 37.17(19) ?
C9B Fe1B C4B C3B . . . . -122.9(2) ?
C6B Fe1B C4B C3B . . . . 164.9(4) ?
C10B Fe1B C4B C3B . . . . -164.0(2) ?
C8B Fe1B C4B C3B . . . . -80.7(2) ?
C7B Fe1B C4B C3B . . . . -48.9(4) ?
C5B Fe1B C4B C3B . . . . 119.7(3) ?
C2A C3A C4A C5A . . . . -0.1(4) ?
Fe1A C3A C4A C5A . . . . 58.4(2) ?
C2A C3A C4A Fe1A . . . . -58.5(2) ?
C1A C5A C4A C3A . . . . 0.3(4) ?
Fe1A C5A C4A C3A . . . . -58.9(2) ?
C1A C5A C4A Fe1A . . . . 59.2(2) ?
C1A Fe1A C4A C3A . . . . 81.6(2) ?
C2A Fe1A C4A C3A . . . . 37.3(2) ?
C5A Fe1A C4A C3A . . . . 120.0(3) ?
C10A Fe1A C4A C3A . . . . -159.0(2) ?
C9A Fe1A C4A C3A . . . . -116.2(2) ?
C6A Fe1A C4A C3A . . . . 168.0(3) ?
C8A Fe1A C4A C3A . . . . -75.5(3) ?
C7A Fe1A C4A C3A . . . . -45.0(6) ?
C1A Fe1A C4A C5A . . . . -38.4(2) ?
C2A Fe1A C4A C5A . . . . -82.8(2) ?
C10A Fe1A C4A C5A . . . . 81.0(2) ?
C9A Fe1A C4A C5A . . . . 123.7(2) ?
C6A Fe1A C4A C5A . . . . 48.0(4) ?
C8A Fe1A C4A C5A . . . . 164.5(2) ?
C7A Fe1A C4A C5A . . . . -165.1(5) ?
C3A Fe1A C4A C5A . . . . -120.0(3) ?
C6B C7B C8B C9B . . . . -0.2(4) ?
Fe1B C7B C8B C9B . . . . -59.1(2) ?
C6B C7B C8B Fe1B . . . . 58.9(2) ?
C1B Fe1B C8B C7B . . . . 45.1(5) ?
C2B Fe1B C8B C7B . . . . 76.6(3) ?
C9B Fe1B C8B C7B . . . . -119.4(3) ?
C6B Fe1B C8B C7B . . . . -37.5(2) ?
C10B Fe1B C8B C7B . . . . -81.5(2) ?
C3B Fe1B C8B C7B . . . . 118.2(2) ?
C4B Fe1B C8B C7B . . . . 160.5(2) ?
C5B Fe1B C8B C7B . . . . -166.2(3) ?
C1B Fe1B C8B C9B . . . . 164.5(4) ?
C2B Fe1B C8B C9B . . . . -164.0(2) ?
C6B Fe1B C8B C9B . . . . 81.9(2) ?
C10B Fe1B C8B C9B . . . . 37.9(2) ?
C3B Fe1B C8B C9B . . . . -122.4(2) ?
C4B Fe1B C8B C9B . . . . -80.1(2) ?
C7B Fe1B C8B C9B . . . . 119.4(3) ?
C5B Fe1B C8B C9B . . . . -46.8(4) ?
C4B C3B C2B C1B . . . . -0.1(4) ?
Fe1B C3B C2B C1B . . . . -59.1(2) ?
C4B C3B C2B Fe1B . . . . 58.9(2) ?
C5B C1B C2B C3B . . . . -0.3(4) ?
Fe1B C1B C2B C3B . . . . 59.9(2) ?
I1B C1B C2B C3B . . . . -177.7(2) ?
C5B C1B C2B Fe1B . . . . -60.2(2) ?
I1B C1B C2B Fe1B . . . . 122.4(2) ?
C1B Fe1B C2B C3B . . . . -117.9(3) ?
C9B Fe1B C2B C3B . . . . 43.3(5) ?
C6B Fe1B C2B C3B . . . . 159.9(2) ?
C10B Fe1B C2B C3B . . . . -167.0(3) ?
C8B Fe1B C2B C3B . . . . 76.2(2) ?
C4B Fe1B C2B C3B . . . . -37.1(2) ?
C7B Fe1B C2B C3B . . . . 117.5(2) ?
C5B Fe1B C2B C3B . . . . -80.6(2) ?
C9B Fe1B C2B C1B . . . . 161.2(4) ?
C6B Fe1B C2B C1B . . . . -82.2(2) ?
C10B Fe1B C2B C1B . . . . -49.1(5) ?
C3B Fe1B C2B C1B . . . . 117.9(3) ?
C8B Fe1B C2B C1B . . . . -165.86(19) ?
C4B Fe1B C2B C1B . . . . 80.8(2) ?
C7B Fe1B C2B C1B . . . . -124.6(2) ?
C5B Fe1B C2B C1B . . . . 37.28(19) ?
C1A Fe1A C9A C8A . . . . -162.9(4) ?
C2A Fe1A C9A C8A . . . . 49.1(4) ?
C5A Fe1A C9A C8A . . . . 166.4(2) ?
C10A Fe1A C9A C8A . . . . -119.4(3) ?
C6A Fe1A C9A C8A . . . . -81.6(2) ?
C7A Fe1A C9A C8A . . . . -38.0(2) ?
C3A Fe1A C9A C8A . . . . 83.0(2) ?
C4A Fe1A C9A C8A . . . . 125.0(2) ?
C1A Fe1A C9A C10A . . . . -43.6(6) ?
C2A Fe1A C9A C10A . . . . 168.5(3) ?
C5A Fe1A C9A C10A . . . . -74.3(3) ?
C6A Fe1A C9A C10A . . . . 37.8(2) ?
C8A Fe1A C9A C10A . . . . 119.4(3) ?
C7A Fe1A C9A C10A . . . . 81.3(2) ?
C3A Fe1A C9A C10A . . . . -157.6(2) ?
C4A Fe1A C9A C10A . . . . -115.7(2) ?
C10A C9A C8A C7A . . . . 0.4(4) ?
Fe1A C9A C8A C7A . . . . 59.6(2) ?
C10A C9A C8A Fe1A . . . . -59.3(3) ?
C1A Fe1A C8A C9A . . . . 167.6(3) ?
C2A Fe1A C8A C9A . . . . -158.0(2) ?
C5A Fe1A C8A C9A . . . . -39.3(6) ?
C10A Fe1A C8A C9A . . . . 37.8(2) ?
C6A Fe1A C8A C9A . . . . 81.5(2) ?
C7A Fe1A C8A C9A . . . . 118.8(3) ?
C3A Fe1A C8A C9A . . . . -115.2(2) ?
C4A Fe1A C8A C9A . . . . -74.1(3) ?
C1A Fe1A C8A C7A . . . . 48.8(4) ?
C2A Fe1A C8A C7A . . . . 83.2(3) ?
C5A Fe1A C8A C7A . . . . -158.1(4) ?
C10A Fe1A C8A C7A . . . . -81.0(2) ?
C9A Fe1A C8A C7A . . . . -118.8(3) ?
C6A Fe1A C8A C7A . . . . -37.3(2) ?
C3A Fe1A C8A C7A . . . . 126.0(2) ?
C4A Fe1A C8A C7A . . . . 167.1(2) ?
C6B C10B C9B C8B . . . . 0.6(4) ?
Fe1B C10B C9B C8B . . . . 59.7(2) ?
C6B C10B C9B Fe1B . . . . -59.2(2) ?
C7B C8B C9B C10B . . . . -0.2(4) ?
Fe1B C8B C9B C10B . . . . -59.6(2) ?
C7B C8B C9B Fe1B . . . . 59.4(2) ?
C1B Fe1B C9B C10B . . . . -49.4(4) ?
C2B Fe1B C9B C10B . . . . 162.5(4) ?
C6B Fe1B C9B C10B . . . . 37.6(2) ?
C3B Fe1B C9B C10B . . . . -164.9(2) ?
C8B Fe1B C9B C10B . . . . 118.8(3) ?
C4B Fe1B C9B C10B . . . . -123.6(2) ?
C7B Fe1B C9B C10B . . . . 81.5(2) ?
C5B Fe1B C9B C10B . . . . -81.7(2) ?
C1B Fe1B C9B C8B . . . . -168.2(3) ?
C2B Fe1B C9B C8B . . . . 43.7(5) ?
C6B Fe1B C9B C8B . . . . -81.2(2) ?
C10B Fe1B C9B C8B . . . . -118.8(3) ?
C3B Fe1B C9B C8B . . . . 76.4(2) ?
C4B Fe1B C9B C8B . . . . 117.6(2) ?
C7B Fe1B C9B C8B . . . . -37.3(2) ?
C5B Fe1B C9B C8B . . . . 159.6(2) ?
C1A Fe1A C6A C7A . . . . -116.9(2) ?
C2A Fe1A C6A C7A . . . . -75.0(3) ?
C5A Fe1A C6A C7A . . . . -160.0(2) ?
C10A Fe1A C6A C7A . . . . 119.3(3) ?
C9A Fe1A C6A C7A . . . . 81.2(3) ?
C8A Fe1A C6A C7A . . . . 37.6(2) ?
C3A Fe1A C6A C7A . . . . -42.8(6) ?
C4A Fe1A C6A C7A . . . . 166.0(3) ?
C1A Fe1A C6A C10A . . . . 123.8(2) ?
C2A Fe1A C6A C10A . . . . 165.7(2) ?
C5A Fe1A C6A C10A . . . . 80.7(3) ?
C9A Fe1A C6A C10A . . . . -38.0(2) ?
C8A Fe1A C6A C10A . . . . -81.7(2) ?
C7A Fe1A C6A C10A . . . . -119.3(3) ?
C3A Fe1A C6A C10A . . . . -162.1(5) ?
C4A Fe1A C6A C10A . . . . 46.7(4) ?
C7A C6A C10A C9A . . . . -0.1(4) ?
Fe1A C6A C10A C9A . . . . 59.6(2) ?
C7A C6A C10A Fe1A . . . . -59.6(2) ?
C8A C9A C10A C6A . . . . -0.2(4) ?
Fe1A C9A C10A C6A . . . . -59.7(3) ?
C8A C9A C10A Fe1A . . . . 59.5(3) ?
C1A Fe1A C10A C6A . . . . -75.8(3) ?
C2A Fe1A C10A C6A . . . . -43.8(6) ?
C5A Fe1A C10A C6A . . . . -116.7(2) ?
C9A Fe1A C10A C6A . . . . 118.9(3) ?
C8A Fe1A C10A C6A . . . . 81.4(2) ?
C7A Fe1A C10A C6A . . . . 37.5(2) ?
C3A Fe1A C10A C6A . . . . 168.6(3) ?
C4A Fe1A C10A C6A . . . . -158.9(2) ?
C1A Fe1A C10A C9A . . . . 165.3(2) ?
C2A Fe1A C10A C9A . . . . -162.7(5) ?
C5A Fe1A C10A C9A . . . . 124.5(2) ?
C6A Fe1A C10A C9A . . . . -118.9(3) ?
C8A Fe1A C10A C9A . . . . -37.4(2) ?
C7A Fe1A C10A C9A . . . . -81.4(2) ?
C3A Fe1A C10A C9A . . . . 49.7(4) ?
C4A Fe1A C10A C9A . . . . 82.2(3) ?
C10A C6A C7A C8A . . . . 0.3(4) ?
Fe1A C6A C7A C8A . . . . -59.1(2) ?
C10A C6A C7A Fe1A . . . . 59.4(3) ?
C9A C8A C7A C6A . . . . -0.4(4) ?
Fe1A C8A C7A C6A . . . . 59.1(2) ?
C9A C8A C7A Fe1A . . . . -59.6(3) ?
C1A Fe1A C7A C6A . . . . 81.5(3) ?
C2A Fe1A C7A C6A . . . . 124.9(2) ?
C5A Fe1A C7A C6A . . . . 44.7(4) ?
C10A Fe1A C7A C6A . . . . -37.7(2) ?
C9A Fe1A C7A C6A . . . . -81.8(2) ?
C8A Fe1A C7A C6A . . . . -119.6(3) ?
C3A Fe1A C7A C6A . . . . 166.3(2) ?
C4A Fe1A C7A C6A . . . . -158.8(5) ?
C1A Fe1A C7A C8A . . . . -158.9(2) ?
C2A Fe1A C7A C8A . . . . -115.5(2) ?
C5A Fe1A C7A C8A . . . . 164.3(3) ?
C10A Fe1A C7A C8A . . . . 81.9(3) ?
C9A Fe1A C7A C8A . . . . 37.8(2) ?
C6A Fe1A C7A C8A . . . . 119.6(3) ?
C3A Fe1A C7A C8A . . . . -74.1(3) ?
C4A Fe1A C7A C8A . . . . -39.2(6) ?
